data_1528199
loop_
_publ_author_name
'Whitfield, H.J.'

_publ_section_title
;
 The crystal structure of hcc-Cu As Se
;
_journal_name_full 'Journal of Solid State Chemistry'
_journal_page_first 209
_journal_page_last 214
_journal_volume 39
_journal_year 1981
_chemical_formula_sum 'As Cu Se'
_chemical_name_systematic 'Cu As Se'
_space_group_IT_number 60
_symmetry_space_group_name_Hall '-P 2n 2ab'
_symmetry_space_group_name_H-M 'P b c n'
_cell_angle_alpha 90
_cell_angle_beta 90
_cell_angle_gamma 90
_cell_formula_units_Z 24
_cell_length_a 11.75
_cell_length_b 6.79
_cell_length_c 19.21
_cell_volume 1532.622
_citation_journal_id_ASTM JSSCBI
_cod_data_source_file Whitfield_JSSCBI_1981_1521.cif
_cod_data_source_block As1Cu1Se1
_cod_original_formula_sum 'As1 Cu1 Se1'
_cod_database_code 1528199

loop_
_symmetry_equiv_pos_as_xyz
x,y,z
-x+1/2,-y+1/2,z+1/2
x+1/2,-y+1/2,-z
-x,y,-z+1/2
-x,-y,-z
x-1/2,y-1/2,-z-1/2
-x-1/2,y-1/2,z
x,-y,z-1/2

loop_
_atom_site_label
_atom_site_type_symbol
_atom_site_fract_x
_atom_site_fract_y
_atom_site_fract_z
_atom_site_occupancy
_atom_site_U_iso_or_equiv
Cu2 Cu 0.3343 0.3151 0.1402 1 0.0
As1 As 0.0156 0.0108 0.1806 1 0.0
As3 As 0.0176 0.323 0.017 1 0.0
Cu1 Cu 0.6685 0.0364 0.1965 1 0.0
Se2 Se 0.6635 0.3701 0.1545 1 0.0
Cu3 Cu 0.6735 0.3644 0.0307 1 0.0
Se3 Se 0.3354 0.31 0.0144 1 0.0
Se1 Se 0.3355 0.9773 0.1803 1 0.0
As2 As 0.9832 0.358 0.1459 1 0.0
